data_4112151
loop_
_publ_author_name
'Adam J. Clarke'
'Michael J. Ingleson'
'Gabriele Kociok-K\"ohn'
'Mary F. Mahon'
'Nathan J. Patmore'
'Jonathan P. Rourke'
'Giuseppe D. Ruggiero'
'Andrew S. Weller'

_publ_section_title
;
 Silver-Phosphine Complexes of the Highly Methylated Carborane Monoanion
 [closo-1-H-CB11Me11]-
;
_journal_name_full 'Journal of the American Chemical Society'
_journal_page_first 1503
_journal_page_last 1517
_journal_paper_doi 10.1021/ja038173m
_journal_volume 126
_journal_year 2004
_chemical_formula_sum 'C30 H49 Ag B11 P'
_chemical_formula_weight 667.44
_chemical_name_common 'compound 2'
_chemical_name_systematic
;
 ?
;
_space_group_IT_number 2
_symmetry_cell_setting triclinic
_symmetry_space_group_name_Hall '-P 1'
_symmetry_space_group_name_H-M 'P -1'
_atom_sites_solution_hydrogens geom
_atom_sites_solution_primary direct
_atom_sites_solution_secondary difmap
_audit_creation_method SHELXL-97
_cell_angle_alpha 111.6370(10)
_cell_angle_beta 95.0050(10)
_cell_angle_gamma 100.3360(10)
_cell_formula_units_Z 2
_cell_length_a 9.18400(10)
_cell_length_b 13.6170(2)
_cell_length_c 15.1520(3)
_cell_measurement_reflns_used 25
_cell_measurement_temperature 173(2)
_cell_measurement_theta_max 18
_cell_measurement_theta_min 12
_cell_volume 1708.23(5)
_computing_data_reduction 'Denzo and Scalepack (otwinowski & Minor, 1997)'
_computing_molecular_graphics 'ORTEX (P.McArdle, 1995)'
_computing_publication_material 'SHELXL-97/2 (Sheldrick,1997)'
_computing_structure_refinement 'SHELXL-97 (Sheldrick, 1997)'
_computing_structure_solution 'SHELXS-97 (Sheldrick, 1990)'
_diffrn_ambient_temperature 173(2)
_diffrn_measured_fraction_theta_full 0.995
_diffrn_measured_fraction_theta_max 0.995
_diffrn_measurement_device_type KappaCCD
_diffrn_measurement_method KappaCCD
_diffrn_radiation_monochromator graphite
_diffrn_radiation_source 'fine-focus sealed tube'
_diffrn_radiation_type MoK\a
_diffrn_radiation_wavelength 0.71073
_diffrn_reflns_av_R_equivalents 0.0417
_diffrn_reflns_av_sigmaI/netI 0.0475
_diffrn_reflns_limit_h_max 12
_diffrn_reflns_limit_h_min -12
_diffrn_reflns_limit_k_max 19
_diffrn_reflns_limit_k_min -19
_diffrn_reflns_limit_l_max 21
_diffrn_reflns_limit_l_min -21
_diffrn_reflns_number 38763
_diffrn_reflns_theta_full 30.06
_diffrn_reflns_theta_max 30.06
_diffrn_reflns_theta_min 3.57
_exptl_absorpt_coefficient_mu 0.658
_exptl_absorpt_correction_T_max 0.92
_exptl_absorpt_correction_T_min 0.95
_exptl_absorpt_correction_type multi-scan
_exptl_crystal_colour Red
_exptl_crystal_density_diffrn 1.298
_exptl_crystal_description Plate
_exptl_crystal_F_000 692
_exptl_crystal_size_max 0.30
_exptl_crystal_size_mid 0.20
_exptl_crystal_size_min 0.08
_refine_diff_density_max 0.503
_refine_diff_density_min -0.859
_refine_diff_density_rms 0.126
_refine_ls_extinction_coef 0.0074(11)
_refine_ls_extinction_expression Fc^*^=kFc[1+0.001xFc^2^\l^3^/sin(2\q)]^-1/4^
_refine_ls_extinction_method SHELXL
_refine_ls_goodness_of_fit_ref 1.017
_refine_ls_hydrogen_treatment mixed
_refine_ls_matrix_type full
_refine_ls_number_parameters 433
_refine_ls_number_reflns 9965
_refine_ls_number_restraints 0
_refine_ls_restrained_S_all 1.017
_refine_ls_R_factor_all 0.0627
_refine_ls_R_factor_gt 0.0378
_refine_ls_shift/su_max 0.061
_refine_ls_shift/su_mean 0.001
_refine_ls_structure_factor_coef Fsqd
_refine_ls_weighting_details
; calc
 [1.00000+0.00000exp(0.00(sin\q/\l)^2^)]/
   [\s^2^(Fo^2^)+0.0000+0.4216*P+(0.0516P)^2^+0.0000sin\q/\l]
 where P = 0.00000Fo^2^ + 1.00000Fc^2^
;
_refine_ls_weighting_scheme calc
_refine_ls_wR_factor_gt 0.0941
_refine_ls_wR_factor_ref 0.1043
_reflns_number_gt 7255
_reflns_number_total 9965
_reflns_threshold_expression >2sigma(I)
_cod_data_source_file ja038173msi20030828_055709.cif
_cod_data_source_block c:\backup\helix\h02asw2\h02asw2
_cod_database_code 4112151

loop_
_symmetry_equiv_pos_as_xyz
'x, y, z'
'-x, -y, -z'

loop_
_atom_site_label
_atom_site_type_symbol
_atom_site_fract_x
_atom_site_fract_y
_atom_site_fract_z
_atom_site_U_iso_or_equiv
_atom_site_adp_type
_atom_site_occupancy
_atom_site_symmetry_multiplicity
_atom_site_calc_flag
_atom_site_refinement_flags
Ag1 Ag 0.836147(18) 0.183668(12) 0.162217(14) 0.04894(8) Uani 1 1 d .
P1 P 0.97307(5) 0.36606(4) 0.20695(3) 0.02621(10) Uani 1 1 d .
C1 C 0.41379(18) -0.01430(15) 0.36470(12) 0.0267(3) Uani 1 1 d .
H1 H 0.4608 -0.0168 0.4344 0.032 Uiso 1 1 calc R
C2 C 0.6513(2) -0.10793(17) 0.27888(17) 0.0387(5) Uani 1 1 d .
H2A H 0.7386 -0.0589 0.2730 0.058 Uiso 1 1 calc R
H2B H 0.6375 -0.1801 0.2277 0.058 Uiso 1 1 calc R
H2C H 0.6675 -0.1129 0.3418 0.058 Uiso 1 1 calc R
C3 C 0.6666(2) 0.16032(17) 0.39266(15) 0.0391(5) Uani 1 1 d .
H3A H 0.6836 0.1526 0.4543 0.059 Uiso 1 1 calc R
H3B H 0.6607 0.2352 0.4045 0.059 Uiso 1 1 calc R
H3C H 0.7497 0.1428 0.3579 0.059 Uiso 1 1 calc R
C4 C 0.3358(3) 0.18714(19) 0.47237(16) 0.0490(6) Uani 1 1 d .
H4A H 0.2387 0.1716 0.4925 0.073 Uiso 1 1 calc R
H4B H 0.3506 0.2572 0.4661 0.073 Uiso 1 1 calc R
H4C H 0.4164 0.1899 0.5207 0.073 Uiso 1 1 calc R
C5 C 0.1170(2) -0.0646(2) 0.40724(15) 0.0449(5) Uani 1 1 d .
H5A H 0.1162 -0.1377 0.4046 0.067 Uiso 1 1 calc R
H5B H 0.0148 -0.0604 0.3870 0.067 Uiso 1 1 calc R
H5C H 0.1547 -0.0115 0.4733 0.067 Uiso 1 1 calc R
C6 C 0.3116(2) -0.24700(17) 0.28758(18) 0.0426(5) Uani 1 1 d .
H6A H 0.3766 -0.2350 0.3472 0.064 Uiso 1 1 calc R
H6B H 0.3422 -0.2998 0.2327 0.064 Uiso 1 1 calc R
H6C H 0.2072 -0.2749 0.2912 0.064 Uiso 1 1 calc R
C7 C 0.5973(2) 0.0433(2) 0.14023(17) 0.0371(4) Uani 1 1 d .
C8 C 0.4008(2) 0.23184(17) 0.26215(19) 0.0461(5) Uani 1 1 d .
H8A H 0.3233 0.2682 0.2907 0.069 Uiso 1 1 calc R
H8B H 0.3956 0.2251 0.1952 0.069 Uiso 1 1 calc R
H8C H 0.5000 0.2746 0.2988 0.069 Uiso 1 1 calc R
C9 C 0.0466(2) 0.0874(2) 0.26819(19) 0.0417(5) Uani 1 1 d .
C10 C 0.0318(2) -0.18729(17) 0.15504(14) 0.0374(4) Uani 1 1 d .
H10A H 0.0510 -0.2601 0.1263 0.056 Uiso 1 1 calc R
H10B H -0.0129 -0.1681 0.1043 0.056 Uiso 1 1 calc R
H10C H -0.0375 -0.1863 0.2009 0.056 Uiso 1 1 calc R
C11 C 0.3682(2) -0.21441(17) 0.07031(15) 0.0412(5) Uani 1 1 d .
H11A H 0.4120 -0.2674 0.0865 0.062 Uiso 1 1 calc R
H11B H 0.4309 -0.1866 0.0317 0.062 Uiso 1 1 calc R
H11C H 0.2669 -0.2494 0.0333 0.062 Uiso 1 1 calc R
C12 C 0.2066(3) -0.0062(2) 0.06486(16) 0.0417(5) Uani 1 1 d .
C13 C 1.0991(2) 0.41801(14) 0.32154(13) 0.0296(4) Uani 1 1 d .
C14 C 1.0549(3) 0.38368(18) 0.39304(15) 0.0418(5) Uani 1 1 d .
H14 H 0.9627 0.3326 0.3810 0.050 Uiso 1 1 calc R
C15 C 1.1476(4) 0.4252(2) 0.48233(17) 0.0594(7) Uani 1 1 d .
H15 H 1.1175 0.4023 0.5314 0.071 Uiso 1 1 calc R
C16 C 1.2801(3) 0.4976(2) 0.50054(18) 0.0625(8) Uani 1 1 d .
H16 H 1.3422 0.5245 0.5618 0.075 Uiso 1 1 calc R
C17 C 1.3249(3) 0.5324(2) 0.42995(19) 0.0567(7) Uani 1 1 d .
H17 H 1.4175 0.5834 0.4428 0.068 Uiso 1 1 calc R
C18 C 1.2345(2) 0.49258(16) 0.34054(15) 0.0391(4) Uani 1 1 d .
H18 H 1.2652 0.5164 0.2921 0.047 Uiso 1 1 calc R
C19 C 0.85011(19) 0.46014(14) 0.22407(12) 0.0267(3) Uani 1 1 d .
C20 C 0.9045(2) 0.57176(15) 0.27400(14) 0.0331(4) Uani 1 1 d .
H20 H 1.0091 0.6005 0.2965 0.040 Uiso 1 1 calc R
C21 C 0.8070(2) 0.64096(16) 0.29103(15) 0.0385(4) Uani 1 1 d .
H21 H 0.8448 0.7170 0.3242 0.046 Uiso 1 1 calc R
C22 C 0.6546(2) 0.59882(19) 0.25952(16) 0.0442(5) Uani 1 1 d .
H22 H 0.5874 0.6460 0.2720 0.053 Uiso 1 1 calc R
C23 C 0.5996(2) 0.48891(19) 0.21023(17) 0.0446(5) Uani 1 1 d .
H23 H 0.4947 0.4605 0.1888 0.054 Uiso 1 1 calc R
C24 C 0.6967(2) 0.41942(17) 0.19172(14) 0.0349(4) Uani 1 1 d .
H24 H 0.6582 0.3437 0.1568 0.042 Uiso 1 1 calc R
C25 C 1.09272(19) 0.38264(15) 0.12184(13) 0.0295(4) Uani 1 1 d .
C26 C 1.1087(2) 0.46821(17) 0.09195(15) 0.0393(4) Uani 1 1 d .
H26 H 1.0518 0.5217 0.1143 0.047 Uiso 1 1 calc R
C27 C 1.2084(3) 0.4758(2) 0.02902(16) 0.0493(6) Uani 1 1 d .
H27 H 1.2195 0.5346 0.0087 0.059 Uiso 1 1 calc R
C28 C 1.2907(2) 0.3983(2) -0.00376(16) 0.0519(6) Uani 1 1 d .
H28 H 1.3585 0.4038 -0.0465 0.062 Uiso 1 1 calc R
C29 C 1.2752(2) 0.3122(2) 0.02540(16) 0.0478(6) Uani 1 1 d .
H29 H 1.3325 0.2591 0.0030 0.057 Uiso 1 1 calc R
C30 C 1.1758(2) 0.30401(18) 0.08722(14) 0.0375(4) Uani 1 1 d .
H30 H 1.1639 0.2444 0.1063 0.045 Uiso 1 1 calc R
B2 B 0.5054(2) -0.06224(16) 0.26940(15) 0.0250(4) Uani 1 1 d .
B3 B 0.5133(2) 0.07964(16) 0.32985(14) 0.0262(4) Uani 1 1 d .
B4 B 0.3386(2) 0.09404(17) 0.37124(15) 0.0290(4) Uani 1 1 d .
B5 B 0.2229(2) -0.03893(18) 0.33727(14) 0.0279(4) Uani 1 1 d .
B6 B 0.3257(2) -0.13534(16) 0.27396(15) 0.0268(4) Uani 1 1 d .
B7 B 0.4753(2) 0.01686(16) 0.20286(14) 0.0245(4) Uani 1 1 d .
B8 B 0.3737(2) 0.11420(16) 0.26494(15) 0.0276(4) Uani 1 1 d .
B9 B 0.1938(2) 0.03999(16) 0.26920(14) 0.0256(4) Uani 1 1 d .
B10 B 0.1853(2) -0.10200(16) 0.20966(14) 0.0242(4) Uani 1 1 d .
B11 B 0.3599(2) -0.11613(16) 0.16729(14) 0.0259(4) Uani 1 1 d .
B12 B 0.2780(2) -0.00747(16) 0.16430(14) 0.0252(4) Uani 1 1 d .
H7A H 0.596(3) 0.111(3) 0.139(2) 0.065(8) Uiso 1 1 d .
H9A H -0.028(4) 0.045(3) 0.214(3) 0.102(12) Uiso 1 1 d .
H12A H 0.204(3) -0.069(3) 0.010(2) 0.071(9) Uiso 1 1 d .
H7B H 0.691(3) 0.039(2) 0.1655(18) 0.054(7) Uiso 1 1 d .
H9B H 0.051(4) 0.153(3) 0.258(3) 0.108(13) Uiso 1 1 d .
H12B H 0.258(3) 0.043(2) 0.0485(18) 0.051(7) Uiso 1 1 d .
H7C H 0.587(4) -0.013(3) 0.081(3) 0.086(11) Uiso 1 1 d .
H9C H -0.017(4) 0.086(3) 0.313(3) 0.100(12) Uiso 1 1 d .
H12C H 0.116(4) 0.005(3) 0.063(3) 0.101(12) Uiso 1 1 d .

loop_
_atom_site_aniso_label
_atom_site_aniso_U_11
_atom_site_aniso_U_22
_atom_site_aniso_U_33
_atom_site_aniso_U_23
_atom_site_aniso_U_13
_atom_site_aniso_U_12
Ag1 0.04383(11) 0.02652(10) 0.06815(14) 0.01604(8) 0.00584(8) -0.00512(7)
P1 0.0246(2) 0.0208(2) 0.0304(2) 0.00874(17) 0.00308(16) 0.00190(16)
C1 0.0220(8) 0.0322(9) 0.0252(8) 0.0114(7) 0.0022(6) 0.0048(7)
C2 0.0263(9) 0.0381(11) 0.0605(13) 0.0257(10) 0.0097(8) 0.0135(8)
C3 0.0269(9) 0.0341(10) 0.0444(12) 0.0076(9) -0.0057(8) 0.0005(8)
C4 0.0423(11) 0.0445(13) 0.0375(12) -0.0085(9) 0.0037(9) 0.0091(10)
C5 0.0358(10) 0.0659(15) 0.0356(11) 0.0224(10) 0.0145(8) 0.0087(10)
C6 0.0360(10) 0.0356(11) 0.0636(14) 0.0295(10) 0.0090(9) 0.0042(8)
C7 0.0247(9) 0.0453(12) 0.0447(12) 0.0240(10) 0.0098(8) 0.0011(8)
C8 0.0360(10) 0.0308(11) 0.0741(16) 0.0260(11) 0.0000(10) 0.0067(8)
C9 0.0254(9) 0.0439(12) 0.0560(14) 0.0160(11) 0.0066(9) 0.0166(9)
C10 0.0250(9) 0.0394(11) 0.0358(10) 0.0061(8) 0.0033(7) -0.0024(8)
C11 0.0371(10) 0.0335(10) 0.0402(11) -0.0005(8) 0.0144(8) 0.0056(8)
C12 0.0339(11) 0.0604(15) 0.0334(11) 0.0242(11) 0.0021(8) 0.0061(10)
C13 0.0326(9) 0.0245(9) 0.0306(9) 0.0076(7) 0.0034(7) 0.0115(7)
C14 0.0518(12) 0.0442(12) 0.0375(11) 0.0186(9) 0.0137(9) 0.0220(10)
C15 0.093(2) 0.0665(17) 0.0325(12) 0.0204(11) 0.0155(12) 0.0488(17)
C16 0.0792(19) 0.0572(16) 0.0375(13) -0.0019(11) -0.0154(12) 0.0391(15)
C17 0.0525(14) 0.0401(13) 0.0548(15) -0.0015(11) -0.0195(11) 0.0124(11)
C18 0.0380(10) 0.0304(10) 0.0422(11) 0.0099(8) -0.0033(8) 0.0058(8)
C19 0.0281(8) 0.0266(9) 0.0267(9) 0.0120(7) 0.0058(6) 0.0054(7)
C20 0.0307(9) 0.0266(9) 0.0401(11) 0.0119(8) 0.0069(7) 0.0041(7)
C21 0.0453(11) 0.0276(10) 0.0440(12) 0.0134(8) 0.0118(9) 0.0111(8)
C22 0.0435(11) 0.0468(13) 0.0509(13) 0.0214(10) 0.0136(9) 0.0239(10)
C23 0.0297(10) 0.0491(13) 0.0512(13) 0.0148(10) 0.0017(9) 0.0126(9)
C24 0.0312(9) 0.0341(10) 0.0348(10) 0.0099(8) 0.0023(7) 0.0061(8)
C25 0.0258(8) 0.0305(9) 0.0259(9) 0.0072(7) -0.0001(6) 0.0012(7)
C26 0.0448(11) 0.0334(10) 0.0358(11) 0.0120(8) 0.0092(8) 0.0020(9)
C27 0.0531(13) 0.0489(13) 0.0399(12) 0.0191(10) 0.0064(10) -0.0064(11)
C28 0.0325(11) 0.0741(17) 0.0340(11) 0.0113(11) 0.0059(8) -0.0034(11)
C29 0.0312(10) 0.0690(16) 0.0381(12) 0.0132(11) 0.0073(8) 0.0153(10)
C30 0.0315(9) 0.0461(12) 0.0331(10) 0.0131(9) 0.0017(7) 0.0114(8)
B2 0.0211(8) 0.0237(9) 0.0321(10) 0.0128(8) 0.0052(7) 0.0055(7)
B3 0.0212(8) 0.0239(9) 0.0294(10) 0.0074(8) 0.0011(7) 0.0038(7)
B4 0.0261(9) 0.0282(10) 0.0268(10) 0.0038(8) 0.0038(7) 0.0074(8)
B5 0.0209(8) 0.0360(11) 0.0247(10) 0.0096(8) 0.0060(7) 0.0051(8)
B6 0.0213(9) 0.0261(10) 0.0337(11) 0.0128(8) 0.0066(7) 0.0040(7)
B7 0.0190(8) 0.0268(9) 0.0276(10) 0.0114(8) 0.0045(7) 0.0031(7)
B8 0.0233(9) 0.0238(9) 0.0347(11) 0.0110(8) 0.0020(7) 0.0054(7)
B9 0.0190(8) 0.0270(10) 0.0284(10) 0.0076(8) 0.0033(7) 0.0067(7)
B10 0.0194(8) 0.0254(9) 0.0241(9) 0.0062(7) 0.0049(7) 0.0031(7)
B11 0.0218(8) 0.0237(9) 0.0286(10) 0.0066(7) 0.0080(7) 0.0029(7)
B12 0.0189(8) 0.0303(10) 0.0251(9) 0.0111(8) 0.0023(7) 0.0028(7)

loop_
_atom_type_symbol
_atom_type_description
_atom_type_scat_dispersion_real
_atom_type_scat_dispersion_imag
_atom_type_scat_source
C C 0.0033 0.0016 'International Tables Vol C Tables 4.2.6.8 and 6.1.1.4'
H H 0.0000 0.0000 'International Tables Vol C Tables 4.2.6.8 and 6.1.1.4'
Ag Ag -0.8971 1.1015 'International Tables Vol C Tables 4.2.6.8 and 6.1.1.4'
P P 0.1023 0.0942 'International Tables Vol C Tables 4.2.6.8 and 6.1.1.4'
B B 0.0013 0.0007 'International Tables Vol C Tables 4.2.6.8 and 6.1.1.4'

loop_
_geom_angle_atom_site_label_1
_geom_angle_atom_site_label_2
_geom_angle_atom_site_label_3
_geom_angle
_geom_angle_site_symmetry_1
_geom_angle_site_symmetry_3
H7A Ag1 H7B 41.6(10) . .
H7A Ag1 P1 132.4(8) . .
H7B Ag1 P1 162.0(7) . .
H7A Ag1 H12A 80.1(10) . 2_655
H7B Ag1 H12A 81.7(10) . 2_655
P1 Ag1 H12A 115.5(7) . 2_655
H7A Ag1 H9B 128.5(12) . 1_655
H7B Ag1 H9B 89.1(12) . 1_655
P1 Ag1 H9B 88.7(10) . 1_655
H12A Ag1 H9B 112.6(11) 2_655 1_655
H7A Ag1 C7 21.1(8) . .
H7B Ag1 C7 21.0(7) . .
P1 Ag1 C7 152.21(6) . .
H12A Ag1 C7 77.2(7) 2_655 .
H9B Ag1 C7 109.9(9) 1_655 .
H7A Ag1 H9A 104.1(12) . 1_655
H7B Ag1 H9A 62.5(11) . 1_655
P1 Ag1 H9A 118.5(9) . 1_655
H12A Ag1 H9A 93.2(11) 2_655 1_655
H9B Ag1 H9A 30.3(11) 1_655 1_655
C7 Ag1 H9A 83.4(8) . 1_655
C25 P1 C13 104.72(8) . .
C25 P1 C19 108.67(8) . .
C13 P1 C19 104.29(8) . .
C25 P1 Ag1 113.52(6) . .
C13 P1 Ag1 112.89(6) . .
C19 P1 Ag1 112.08(6) . .
B3 C1 B5 115.84(14) . .
B3 C1 B6 115.73(14) . .
B5 C1 B6 63.25(11) . .
B3 C1 B4 63.12(11) . .
B5 C1 B4 63.06(12) . .
B6 C1 B4 115.67(13) . .
B3 C1 B2 63.20(11) . .
B5 C1 B2 115.93(13) . .
B6 C1 B2 63.06(11) . .
B4 C1 B2 115.78(14) . .
H7C C7 H7B 97(2) . .
H7C C7 H7A 116(3) . .
H7B C7 H7A 114(2) . .
H7C C7 B7 112(2) . .
H7B C7 B7 109.2(16) . .
H7A C7 B7 108.8(17) . .
H7C C7 Ag1 108(2) . .
H7B C7 Ag1 58.0(16) . .
H7A C7 Ag1 57.3(17) . .
B7 C7 Ag1 138.88(15) . .
H9A C9 H9C 95(3) . .
H9A C9 H9B 94(3) . .
H9C C9 H9B 109(3) . .
H9A C9 B9 114(2) . .
H9C C9 B9 120(2) . .
H9B C9 B9 120(2) . .
H12C C12 H12B 104(3) . .
H12C C12 H12A 106(3) . .
H12B C12 H12A 100(2) . .
H12C C12 B12 115(2) . .
H12B C12 B12 114.3(17) . .
H12A C12 B12 115.3(19) . .
C18 C13 C14 119.50(19) . .
C18 C13 P1 122.21(15) . .
C14 C13 P1 118.26(16) . .
C15 C14 C13 119.2(2) . .
C16 C15 C14 121.2(2) . .
C15 C16 C17 120.1(2) . .
C18 C17 C16 119.9(3) . .
C17 C18 C13 120.2(2) . .
C24 C19 C20 118.98(17) . .
C24 C19 P1 119.20(14) . .
C20 C19 P1 121.70(13) . .
C21 C20 C19 120.50(18) . .
C22 C21 C20 119.69(19) . .
C23 C22 C21 120.32(19) . .
C22 C23 C24 120.28(19) . .
C23 C24 C19 120.21(19) . .
C26 C25 C30 119.21(18) . .
C26 C25 P1 124.46(15) . .
C30 C25 P1 116.30(15) . .
C25 C26 C27 120.0(2) . .
C28 C27 C26 120.2(2) . .
C27 C28 C29 120.3(2) . .
C30 C29 C28 119.7(2) . .
C29 C30 C25 120.6(2) . .
C2 B2 C1 121.84(16) . .
C2 B2 B7 125.78(15) . .
C1 B2 B7 103.31(13) . .
C2 B2 B11 125.54(16) . .
C1 B2 B11 103.78(12) . .
B7 B2 B11 60.47(11) . .
C2 B2 B6 120.50(15) . .
C1 B2 B6 58.35(10) . .
B7 B2 B6 107.66(13) . .
B11 B2 B6 59.66(11) . .
C2 B2 B3 120.09(15) . .
C1 B2 B3 58.24(11) . .
B7 B2 B3 59.54(11) . .
B11 B2 B3 108.13(13) . .
B6 B2 B3 107.72(13) . .
C3 B3 C1 122.00(16) . .
C3 B3 B7 125.48(16) . .
C1 B3 B7 103.48(13) . .
C3 B3 B8 125.08(16) . .
C1 B3 B8 104.15(13) . .
B7 B3 B8 60.48(11) . .
C3 B3 B4 120.50(15) . .
C1 B3 B4 58.60(11) . .
B7 B3 B4 107.74(13) . .
B8 B3 B4 59.72(11) . .
C3 B3 B2 120.00(15) . .
C1 B3 B2 58.56(11) . .
B7 B3 B2 59.45(11) . .
B8 B3 B2 108.35(13) . .
B4 B3 B2 108.21(13) . .
C4 B4 C1 121.25(17) . .
C4 B4 B9 125.79(16) . .
C1 B4 B9 103.83(13) . .
C4 B4 B8 125.60(18) . .
C1 B4 B8 104.03(13) . .
B9 B4 B8 60.72(11) . .
C4 B4 B5 119.84(17) . .
C1 B4 B5 58.35(11) . .
B9 B4 B5 59.86(11) . .
B8 B4 B5 108.55(14) . .
C4 B4 B3 120.05(16) . .
C1 B4 B3 58.29(11) . .
B9 B4 B3 108.21(13) . .
B8 B4 B3 59.87(11) . .
B5 B4 B3 107.92(13) . .
C5 B5 C1 121.50(16) . .
C5 B5 B10 125.36(16) . .
C1 B5 B10 103.89(13) . .
C5 B5 B9 125.82(16) . .
C1 B5 B9 103.89(13) . .
B10 B5 B9 60.53(11) . .
C5 B5 B4 120.30(16) . .
C1 B5 B4 58.59(11) . .
B10 B5 B4 108.23(14) . .
B9 B5 B4 59.70(11) . .
C5 B5 B6 120.07(17) . .
C1 B5 B6 58.38(10) . .
B10 B5 B6 59.54(11) . .
B9 B5 B6 107.84(13) . .
B4 B5 B6 107.97(13) . .
C6 B6 C1 121.51(16) . .
C6 B6 B10 125.40(15) . .
C1 B6 B10 104.04(13) . .
C6 B6 B11 125.22(16) . .
C1 B6 B11 104.16(13) . .
B10 B6 B11 60.81(11) . .
C6 B6 B2 119.75(15) . .
C1 B6 B2 58.59(10) . .
B10 B6 B2 108.61(13) . .
B11 B6 B2 59.91(11) . .
C6 B6 B5 120.24(16) . .
C1 B6 B5 58.37(10) . .
B10 B6 B5 59.75(11) . .
B11 B6 B5 108.39(14) . .
B2 B6 B5 108.18(14) . .
C7 B7 B2 120.16(15) . .
C7 B7 B3 120.47(15) . .
B2 B7 B3 61.01(11) . .
C7 B7 B11 121.39(16) . .
B2 B7 B11 60.19(11) . .
B3 B7 B11 109.07(14) . .
C7 B7 B8 121.47(16) . .
B2 B7 B8 109.33(14) . .
B3 B7 B8 60.15(11) . .
B11 B7 B8 108.96(13) . .
C7 B7 B12 122.53(15) . .
B2 B7 B12 108.54(13) . .
B3 B7 B12 108.46(13) . .
B11 B7 B12 60.13(11) . .
B8 B7 B12 60.34(11) . .
C8 B8 B4 121.38(17) . .
C8 B8 B3 120.26(15) . .
B4 B8 B3 60.40(11) . .
C8 B8 B7 121.87(16) . .
B4 B8 B7 107.39(14) . .
B3 B8 B7 59.36(11) . .
C8 B8 B12 123.45(17) . .
B4 B8 B12 107.26(14) . .
B3 B8 B12 107.45(13) . .
B7 B8 B12 59.85(10) . .
C8 B8 B9 123.36(15) . .
B4 B8 B9 59.59(11) . .
B3 B8 B9 107.74(14) . .
B7 B8 B9 107.17(13) . .
B12 B8 B9 59.54(10) . .
C9 B9 B4 121.91(16) . .
C9 B9 B5 121.66(16) . .
B4 B9 B5 60.44(12) . .
C9 B9 B12 121.62(16) . .
B4 B9 B12 107.89(12) . .
B5 B9 B12 107.89(13) . .
C9 B9 B10 121.40(15) . .
B4 B9 B10 108.09(13) . .
B5 B9 B10 59.62(11) . .
B12 B9 B10 60.24(11) . .
C9 B9 B8 121.71(16) . .
B4 B9 B8 59.69(11) . .
B5 B9 B8 108.19(13) . .
B12 B9 B8 60.22(11) . .
B10 B9 B8 108.43(12) . .
C10 B10 B6 121.09(16) . .
C10 B10 B5 120.79(15) . .
B6 B10 B5 60.71(11) . .
C10 B10 B9 121.91(15) . .
B6 B10 B9 108.22(13) . .
B5 B10 B9 59.85(11) . .
C10 B10 B12 122.93(15) . .
B6 B10 B12 107.56(12) . .
B5 B10 B12 107.63(13) . .
B9 B10 B12 59.68(11) . .
C10 B10 B11 122.19(15) . .
B6 B10 B11 59.72(11) . .
B5 B10 B11 108.28(13) . .
B9 B10 B11 107.77(13) . .
B12 B10 B11 59.83(10) . .
C11 B11 B6 122.25(16) . .
C11 B11 B2 122.28(15) . .
B6 B11 B2 60.43(11) . .
C11 B11 B7 122.28(15) . .
B6 B11 B7 107.37(13) . .
B2 B11 B7 59.33(11) . .
C11 B11 B12 121.32(16) . .
B6 B11 B12 107.54(13) . .
B2 B11 B12 107.74(13) . .
B7 B11 B12 59.99(10) . .
C11 B11 B10 121.47(15) . .
B6 B11 B10 59.47(10) . .
B2 B11 B10 107.96(13) . .
B7 B11 B10 107.65(13) . .
B12 B11 B10 60.05(10) . .
C12 B12 B9 120.83(15) . .
C12 B12 B7 123.57(15) . .
B9 B12 B7 107.70(13) . .
C12 B12 B11 121.32(16) . .
B9 B12 B11 108.34(14) . .
B7 B12 B11 59.88(11) . .
C12 B12 B10 120.20(15) . .
B9 B12 B10 60.09(11) . .
B7 B12 B10 107.62(13) . .
B11 B12 B10 60.12(10) . .
C12 B12 B8 122.46(17) . .
B9 B12 B8 60.24(11) . .
B7 B12 B8 59.81(10) . .
B11 B12 B8 108.33(13) . .
B10 B12 B8 108.33(13) . .

loop_
_geom_bond_atom_site_label_1
_geom_bond_atom_site_label_2
_geom_bond_distance
_geom_bond_site_symmetry_2
Ag1 H7A 2.19(3) .
Ag1 H7B 2.20(3) .
Ag1 P1 2.3871(5) .
Ag1 H12A 2.45(3) 2_655
Ag1 H9B 2.54(4) 1_655
Ag1 C7 2.544(2) .
Ag1 H9A 2.73(4) 1_655
P1 C25 1.8151(18) .
P1 C13 1.8177(19) .
P1 C19 1.8190(18) .
C1 B3 1.707(3) .
C1 B5 1.708(2) .
C1 B6 1.708(3) .
C1 B4 1.712(3) .
C1 B2 1.713(3) .
C2 B2 1.592(2) .
C3 B3 1.592(3) .
C4 B4 1.594(3) .
C5 B5 1.589(3) .
C6 B6 1.593(3) .
C7 H7C 0.93(4) .
C7 H7B 0.93(3) .
C7 H7A 0.93(3) .
C7 B7 1.606(3) .
C8 B8 1.593(3) .
C9 H9A 0.94(4) .
C9 H9C 0.94(4) .
C9 H9B 0.95(4) .
C9 B9 1.600(3) .
C10 B10 1.588(3) .
C11 B11 1.601(3) .
C12 H12C 0.87(4) .
C12 H12B 0.88(3) .
C12 H12A 0.94(3) .
C12 B12 1.598(3) .
C13 C18 1.389(3) .
C13 C14 1.392(3) .
C14 C15 1.392(3) .
C15 C16 1.357(4) .
C16 C17 1.385(4) .
C17 C18 1.385(3) .
C19 C24 1.390(3) .
C19 C20 1.395(3) .
C20 C21 1.385(3) .
C21 C22 1.383(3) .
C22 C23 1.375(3) .
C23 C24 1.385(3) .
C25 C26 1.387(3) .
C25 C30 1.397(3) .
C26 C27 1.396(3) .
C27 C28 1.378(4) .
C28 C29 1.387(4) .
C29 C30 1.383(3) .
B2 B7 1.764(3) .
B2 B11 1.780(3) .
B2 B6 1.789(3) .
B2 B3 1.792(3) .
B3 B7 1.766(3) .
B3 B8 1.780(3) .
B3 B4 1.789(3) .
B4 B9 1.775(3) .
B4 B8 1.777(3) .
B4 B5 1.789(3) .
B5 B10 1.774(3) .
B5 B9 1.778(3) .
B5 B6 1.791(3) .
B6 B10 1.770(3) .
B6 B11 1.775(3) .
B7 B11 1.785(3) .
B7 B8 1.786(3) .
B7 B12 1.787(2) .
B8 B12 1.795(3) .
B8 B9 1.796(3) .
B9 B12 1.783(3) .
B9 B10 1.790(3) .
B10 B12 1.793(3) .
B10 B11 1.794(2) .
B11 B12 1.789(3) .
